data_7062499
loop_
_publ_author_name
'Cao, Shaobo'
'Xie, Shangqing'
'Li, Qingshuang'
'Li, Xiaoyan'
'Sun, Hongjian'
'Fuhr, Olaf'
'Fenske, Dieter'

_publ_section_title
;
 Synthesis of [CNN] pincer nickel(ii) NHC chlorides and their catalytic
 effects on the hydrosilylation of aldehydes and ketones under mild
 conditions
;
_journal_issue 26
_journal_name_full 'New Journal of Chemistry'
_journal_page_first 12229
_journal_page_last 12238
_journal_paper_doi 10.1039/D3NJ01375H
_journal_volume 47
_journal_year 2023
_chemical_formula_moiety 'C22 H21 Cl N4 Ni'
_chemical_formula_sum 'C22 H21 Cl N4 Ni'
_chemical_formula_weight 435.59
_space_group_crystal_system orthorhombic
_space_group_IT_number 29
_space_group_name_Hall 'P 2c -2ac'
_space_group_name_H-M_alt 'P c a 21'
_atom_sites_solution_hydrogens geom
_atom_sites_solution_primary direct
_audit_creation_date 2018-08-06
_audit_creation_method
;
Olex2 1.2
(compiled 2018.05.29 svn.r3508 for OlexSys, GUI svn.r5506)
;
_audit_update_record
;
2023-05-22 deposited with the CCDC.	2023-05-24 downloaded from the CCDC.
;
_cell_angle_alpha 90
_cell_angle_beta 90
_cell_angle_gamma 90
_cell_formula_units_Z 4
_cell_length_a 22.2059(5)
_cell_length_b 10.1482(2)
_cell_length_c 8.5616(2)
_cell_measurement_reflns_used 29360
_cell_measurement_temperature 150.15
_cell_measurement_theta_max 61.67
_cell_measurement_theta_min 1.73
_cell_volume 1929.36(7)
_computing_data_collection 'CrysAlisPro 1.171.39.46 (Rigaku OD, 2018)'
_computing_molecular_graphics 'Olex2 (Dolomanov et al., 2009)'
_computing_publication_material 'Olex2 (Dolomanov et al., 2009)'
_computing_structure_refinement 'ShelXL (Sheldrick, 2015)'
_computing_structure_solution 'ShelXS (Sheldrick, 2008)'
_diffrn_ambient_temperature 150.15
_diffrn_detector 'Eiger R 1M'
_diffrn_detector_area_resol_mean 13.33
_diffrn_detector_type DECTRIS
_diffrn_measured_fraction_theta_full 0.988
_diffrn_measured_fraction_theta_max 0.979
_diffrn_measurement_device 'Eulerian 4-circle diffractometer'
_diffrn_measurement_device_type 'STOE STADIVARI'
_diffrn_measurement_method 'rotation method, \w scans'
_diffrn_radiation_collimation '1.2 0.6 mm diameter'
_diffrn_radiation_monochromator 'Graded multilayer mirror'
_diffrn_radiation_polarisn_norm 0
_diffrn_radiation_probe x-ray
_diffrn_radiation_type GaK\a
_diffrn_radiation_wavelength 1.34143
_diffrn_reflns_av_R_equivalents 0.0128
_diffrn_reflns_av_unetI/netI 0.0107
_diffrn_reflns_Laue_measured_fraction_full 0.988
_diffrn_reflns_Laue_measured_fraction_max 0.979
_diffrn_reflns_limit_h_max 27
_diffrn_reflns_limit_h_min -28
_diffrn_reflns_limit_k_max 12
_diffrn_reflns_limit_k_min -4
_diffrn_reflns_limit_l_max 11
_diffrn_reflns_limit_l_min -11
_diffrn_reflns_number 10895
_diffrn_reflns_point_group_measured_fraction_full 0.969
_diffrn_reflns_point_group_measured_fraction_max 0.947
_diffrn_reflns_theta_full 53.597
_diffrn_reflns_theta_max 59.966
_diffrn_reflns_theta_min 3.463
_diffrn_source 'Metaljet D2'
_diffrn_source_current 2.860
_diffrn_source_power 0.200
_diffrn_source_target Ga
_diffrn_source_type 'Metaljet D2'
_diffrn_source_voltage 70
_exptl_absorpt_coefficient_mu 6.518
_exptl_absorpt_correction_T_max 0.1538
_exptl_absorpt_correction_T_min 0.1061
_exptl_absorpt_correction_type multi-scan
_exptl_crystal_colour red
_exptl_crystal_colour_primary red
_exptl_crystal_density_diffrn 1.500
_exptl_crystal_description block
_exptl_crystal_F_000 904
_exptl_crystal_size_max 0.12
_exptl_crystal_size_mid 0.1
_exptl_crystal_size_min 0.09
_refine_diff_density_max 0.582
_refine_diff_density_min -0.315
_refine_diff_density_rms 0.053
_refine_ls_abs_structure_details
;
 Classical Flack method preferred over Parsons because s.u. lower.
;
_refine_ls_abs_structure_Flack -0.001(4)
_refine_ls_extinction_method none
_refine_ls_goodness_of_fit_ref 1.043
_refine_ls_hydrogen_treatment constr
_refine_ls_matrix_type full
_refine_ls_number_parameters 254
_refine_ls_number_reflns 4120
_refine_ls_number_restraints 1
_refine_ls_restrained_S_all 1.043
_refine_ls_R_factor_all 0.0271
_refine_ls_R_factor_gt 0.0263
_refine_ls_shift/su_max 0.001
_refine_ls_shift/su_mean 0.000
_refine_ls_structure_factor_coef Fsqd
_refine_ls_weighting_details 'w=1/[\s^2^(Fo^2^)+(0.0474P)^2^+0.6352P] where P=(Fo^2^+2Fc^2^)/3'
_refine_ls_weighting_scheme calc
_refine_ls_wR_factor_gt 0.0713
_refine_ls_wR_factor_ref 0.0718
_reflns_Friedel_coverage 0.809
_reflns_Friedel_fraction_full 0.948
_reflns_Friedel_fraction_max 0.911
_reflns_number_gt 4007
_reflns_number_total 4120
_reflns_threshold_expression 'I > 2\s(I)'
_cod_data_source_file d3nj01375h2.cif
_cod_data_source_block sun14neu
_cod_depositor_comments 'Adding full bibliography for 7062499--7062501.cif.'
_cod_database_code 7062499
_shelx_shelxl_version_number 2018/3
_shelx_space_group_comment
;
The symmetry employed for this shelxl refinement is uniquely defined
by the following loop, which should always be used as a source of
symmetry information in preference to the above space-group names.
They are only intended as comments.
;
_olex2_refinement_description
;
1. Fixed Uiso
 At 1.2 times of:
  All C(H) groups, All C(H,H) groups
 At 1.5 times of:
  All C(H,H,H) groups
2.a Secondary CH2 refined with riding coordinates:
 C19(H19A,H19B), C20(H20A,H20B), C21(H21A,H21B)
2.b Aromatic/amide H refined with riding coordinates:
 C1(H1), C2(H2), C3(H3), C5(H5), C6(H6), C7(H7), C12(H12), C13(H13), C14(H14),
 C15(H15), C17(H17), C18(H18)
2.c Idealised Me refined as rotating group:
 C22(H22A,H22B,H22C)
;
_olex2_submission_special_instructions 'No special instructions were received'

loop_
_space_group_symop_operation_xyz
'x, y, z'
'-x, -y, z+1/2'
'-x+1/2, y, z+1/2'
'x+1/2, -y, z'

loop_
_atom_site_label
_atom_site_type_symbol
_atom_site_fract_x
_atom_site_fract_y
_atom_site_fract_z
_atom_site_U_iso_or_equiv
_atom_site_adp_type
_atom_site_occupancy
_atom_site_site_symmetry_order
_atom_site_calc_flag
_atom_site_refinement_flags_posn
_atom_site_refinement_flags_adp
_atom_site_refinement_flags_occupancy
_atom_site_disorder_assembly
_atom_site_disorder_group
Ni1 Ni -0.37208(2) -0.32019(3) -0.24430(5) 0.02182(11) Uani 1 1 d . . . . .
Cl1 Cl -0.43051(3) -0.18555(6) -0.11260(8) 0.02995(16) Uani 1 1 d . . . . .
N1 N -0.29874(10) -0.2488(2) -0.1529(3) 0.0255(4) Uani 1 1 d . . . . .
N2 N -0.32160(10) -0.4538(2) -0.3181(3) 0.0259(4) Uani 1 1 d . . . . .
N3 N -0.43693(10) -0.5100(2) -0.4275(3) 0.0259(5) Uani 1 1 d . . . . .
N4 N -0.47688(11) -0.3186(2) -0.4586(3) 0.0277(5) Uani 1 1 d . . . . .
C1 C -0.29149(14) -0.1449(3) -0.0619(3) 0.0308(6) Uani 1 1 d . . . . .
H1 H -0.326021 -0.101791 -0.020915 0.037 Uiso 1 1 calc R . . . .
C2 C -0.23365(14) -0.0962(3) -0.0239(4) 0.0385(7) Uani 1 1 d . . . . .
H2 H -0.229740 -0.021314 0.042009 0.046 Uiso 1 1 calc R . . . .
C3 C -0.18373(15) -0.1561(4) -0.0813(4) 0.0400(7) Uani 1 1 d . . . . .
H3 H -0.144945 -0.123106 -0.055572 0.048 Uiso 1 1 calc R . . . .
C4 C -0.18925(13) -0.2673(3) -0.1789(3) 0.0324(6) Uani 1 1 d . . . . .
C5 C -0.14112(13) -0.3358(3) -0.2492(5) 0.0397(7) Uani 1 1 d . . . . .
H5 H -0.100758 -0.309204 -0.230289 0.048 Uiso 1 1 calc R . . . .
C6 C -0.15273(14) -0.4408(4) -0.3448(4) 0.0397(7) Uani 1 1 d . . . . .
H6 H -0.119986 -0.484622 -0.393782 0.048 Uiso 1 1 calc R . . . .
C7 C -0.21216(13) -0.4861(3) -0.3731(4) 0.0340(6) Uani 1 1 d . . . . .
H7 H -0.218876 -0.559361 -0.439969 0.041 Uiso 1 1 calc R . . . .
C8 C -0.26035(12) -0.4229(3) -0.3026(3) 0.0272(5) Uani 1 1 d . . . . .
C9 C -0.24890(13) -0.3118(3) -0.2097(3) 0.0262(6) Uani 1 1 d . . . . .
C10 C -0.34022(13) -0.5835(3) -0.3251(3) 0.0262(5) Uani 1 1 d . . . . .
C11 C -0.39845(13) -0.6143(3) -0.3780(3) 0.0269(5) Uani 1 1 d . . . . .
C12 C -0.42010(15) -0.7434(3) -0.3809(3) 0.0332(6) Uani 1 1 d . . . . .
H12 H -0.459820 -0.760593 -0.416674 0.040 Uiso 1 1 calc R . . . .
C13 C -0.38386(17) -0.8465(3) -0.3316(4) 0.0376(7) Uani 1 1 d . . . . .
H13 H -0.397987 -0.934801 -0.335822 0.045 Uiso 1 1 calc R . . . .
C14 C -0.32603(17) -0.8182(3) -0.2756(4) 0.0364(7) Uani 1 1 d . . . . .
H14 H -0.301031 -0.887788 -0.239590 0.044 Uiso 1 1 calc R . . . .
C15 C -0.30494(14) -0.6902(3) -0.2721(3) 0.0305(6) Uani 1 1 d . . . . .
H15 H -0.265639 -0.673582 -0.232966 0.037 Uiso 1 1 calc R . . . .
C16 C -0.43264(11) -0.3825(3) -0.3786(3) 0.0248(5) Uani 1 1 d . . . . .
C17 C -0.48350(13) -0.5249(3) -0.5338(3) 0.0316(6) Uani 1 1 d . . . . .
H17 H -0.495670 -0.604417 -0.583227 0.038 Uiso 1 1 calc R . . . .
C18 C -0.50776(13) -0.4066(3) -0.5532(3) 0.0335(6) Uani 1 1 d . . . . .
H18 H -0.540544 -0.385827 -0.620103 0.040 Uiso 1 1 calc R . . . .
C19 C -0.48975(14) -0.1769(3) -0.4630(4) 0.0345(7) Uani 1 1 d . . . . .
H19A H -0.476598 -0.140900 -0.564902 0.041 Uiso 1 1 calc R . . . .
H19B H -0.466229 -0.132338 -0.380218 0.041 Uiso 1 1 calc R . . . .
C20 C -0.55608(16) -0.1469(4) -0.4399(5) 0.0453(8) Uani 1 1 d . . . . .
H20A H -0.579116 -0.190939 -0.524060 0.054 Uiso 1 1 calc R . . . .
H20B H -0.562133 -0.050806 -0.451643 0.054 Uiso 1 1 calc R . . . .
C21 C -0.58212(17) -0.1893(4) -0.2837(4) 0.0440(8) Uani 1 1 d . . . . .
H21A H -0.561270 -0.141710 -0.198466 0.053 Uiso 1 1 calc R . . . .
H21B H -0.575252 -0.284839 -0.268657 0.053 Uiso 1 1 calc R . . . .
C22 C -0.65015(17) -0.1602(4) -0.2759(5) 0.0501(10) Uani 1 1 d . . . . .
H22A H -0.671188 -0.212625 -0.355008 0.075 Uiso 1 1 calc GR . . . .
H22B H -0.657107 -0.066313 -0.295603 0.075 Uiso 1 1 calc GR . . . .
H22C H -0.665422 -0.183189 -0.171983 0.075 Uiso 1 1 calc GR . . . .

loop_
_atom_site_aniso_label
_atom_site_aniso_U_11
_atom_site_aniso_U_22
_atom_site_aniso_U_33
_atom_site_aniso_U_23
_atom_site_aniso_U_13
_atom_site_aniso_U_12
Ni1 0.02138(17) 0.01934(17) 0.02475(17) 0.00040(16) -0.00149(15) -0.00204(11)
Cl1 0.0291(3) 0.0241(3) 0.0367(4) -0.0048(2) 0.0001(3) 0.0005(2)
N1 0.0266(10) 0.0246(11) 0.0253(10) 0.0052(8) -0.0041(9) -0.0038(9)
N2 0.0228(10) 0.0248(11) 0.0300(11) 0.0010(9) -0.0004(8) -0.0007(8)
N3 0.0260(11) 0.0271(11) 0.0245(10) -0.0027(9) -0.0010(8) -0.0047(9)
N4 0.0245(11) 0.0316(13) 0.0268(11) 0.0015(9) -0.0022(9) -0.0012(9)
C1 0.0339(15) 0.0276(14) 0.0308(14) 0.0019(11) -0.0074(11) -0.0063(11)
C2 0.0420(17) 0.0347(16) 0.0388(17) 0.0004(12) -0.0136(13) -0.0121(12)
C3 0.0350(16) 0.0452(18) 0.0396(17) 0.0117(14) -0.0136(13) -0.0137(13)
C4 0.0279(13) 0.0384(17) 0.0311(13) 0.0142(12) -0.0071(11) -0.0063(12)
C5 0.0236(12) 0.0551(18) 0.0405(15) 0.0184(17) -0.0043(16) -0.0036(12)
C6 0.0263(14) 0.0533(19) 0.0396(16) 0.0138(14) 0.0046(12) 0.0068(13)
C7 0.0306(14) 0.0385(16) 0.0328(14) 0.0068(12) 0.0036(11) 0.0050(12)
C8 0.0248(13) 0.0288(14) 0.0281(12) 0.0078(10) -0.0012(10) 0.0000(10)
C9 0.0258(12) 0.0275(13) 0.0253(14) 0.0085(9) -0.0036(9) -0.0026(10)
C10 0.0321(14) 0.0232(12) 0.0232(12) -0.0014(10) 0.0037(10) 0.0009(10)
C11 0.0313(13) 0.0253(13) 0.0239(12) -0.0024(10) 0.0038(11) -0.0032(10)
C12 0.0433(16) 0.0268(14) 0.0295(14) -0.0065(11) 0.0062(12) -0.0084(12)
C13 0.057(2) 0.0215(13) 0.0344(16) -0.0050(12) 0.0082(14) -0.0072(13)
C14 0.0503(18) 0.0262(14) 0.0328(17) 0.0002(11) 0.0062(13) 0.0063(11)
C15 0.0359(15) 0.0278(14) 0.0279(16) -0.0003(10) 0.0039(11) 0.0040(10)
C16 0.0242(12) 0.0246(12) 0.0257(12) 0.0006(10) 0.0018(10) -0.0022(10)
C17 0.0282(13) 0.0373(15) 0.0293(13) -0.0063(11) -0.0023(11) -0.0060(11)
C18 0.0266(13) 0.0458(18) 0.0281(13) -0.0030(12) -0.0039(10) -0.0046(12)
C19 0.0314(15) 0.0333(16) 0.0387(16) 0.0112(12) -0.0004(13) 0.0008(11)
C20 0.0418(18) 0.0445(19) 0.0495(19) 0.0103(16) 0.0000(15) 0.0098(15)
C21 0.0403(18) 0.048(2) 0.044(2) 0.0032(13) -0.0008(14) 0.0069(13)
C22 0.0355(17) 0.060(2) 0.055(2) -0.0159(18) 0.0047(15) 0.0037(15)

loop_
_atom_type_symbol
_atom_type_description
_atom_type_scat_dispersion_real
_atom_type_scat_dispersion_imag
_atom_type_scat_source
C C 0.0148 0.0070 'International Tables Vol C Tables 4.2.6.8 and 6.1.1.4'
H H 0.0000 0.0000 'International Tables Vol C Tables 4.2.6.8 and 6.1.1.4'
Cl Cl 0.3294 0.5404 'International Tables Vol C Tables 4.2.6.8 and 6.1.1.4'
N N 0.0253 0.0136 'International Tables Vol C Tables 4.2.6.8 and 6.1.1.4'
Ni Ni -1.3412 3.2906 'International Tables Vol C Tables 4.2.6.8 and 6.1.1.4'

loop_
_geom_angle_atom_site_label_1
_geom_angle_atom_site_label_2
_geom_angle_atom_site_label_3
_geom_angle
_geom_angle_site_symmetry_1
_geom_angle_site_symmetry_3
_geom_angle_publ_flag
N1 Ni1 Cl1 93.22(8) . . ?
N2 Ni1 Cl1 168.31(8) . . ?
N2 Ni1 N1 84.51(10) . . ?
N2 Ni1 C16 88.75(11) . . ?
C16 Ni1 Cl1 95.78(8) . . ?
C16 Ni1 N1 165.95(11) . . ?
C1 N1 Ni1 129.5(2) . . ?
C1 N1 C9 119.0(2) . . ?
C9 N1 Ni1 111.09(19) . . ?
C8 N2 Ni1 112.81(19) . . ?
C10 N2 Ni1 121.77(18) . . ?
C10 N2 C8 120.5(2) . . ?
C16 N3 C11 124.9(2) . . ?
C16 N3 C17 110.9(2) . . ?
C17 N3 C11 124.2(2) . . ?
C16 N4 C18 110.1(2) . . ?
C16 N4 C19 128.4(2) . . ?
C18 N4 C19 121.4(3) . . ?
N1 C1 C2 121.7(3) . . ?
C3 C2 C1 120.1(3) . . ?
C2 C3 C4 120.2(3) . . ?
C3 C4 C5 125.6(3) . . ?
C3 C4 C9 116.4(3) . . ?
C5 C4 C9 118.0(3) . . ?
C6 C5 C4 119.8(3) . . ?
C5 C6 C7 122.0(3) . . ?
C8 C7 C6 119.6(3) . . ?
N2 C8 C9 114.1(3) . . ?
C7 C8 N2 127.2(3) . . ?
C7 C8 C9 118.6(3) . . ?
N1 C9 C4 122.6(3) . . ?
N1 C9 C8 115.5(2) . . ?
C8 C9 C4 121.9(3) . . ?
N2 C10 C11 120.1(2) . . ?
N2 C10 C15 123.4(3) . . ?
C11 C10 C15 116.3(3) . . ?
C10 C11 N3 118.9(2) . . ?
C12 C11 N3 119.0(3) . . ?
C12 C11 C10 122.1(3) . . ?
C13 C12 C11 120.2(3) . . ?
C12 C13 C14 118.8(3) . . ?
C15 C14 C13 120.8(3) . . ?
C14 C15 C10 121.7(3) . . ?
N3 C16 Ni1 123.88(19) . . ?
N4 C16 Ni1 131.6(2) . . ?
N4 C16 N3 104.3(2) . . ?
C18 C17 N3 106.6(3) . . ?
C17 C18 N4 108.0(3) . . ?
N4 C19 C20 112.5(3) . . ?
C19 C20 C21 115.3(3) . . ?
C20 C21 C22 110.9(3) . . ?

loop_
_geom_bond_atom_site_label_1
_geom_bond_atom_site_label_2
_geom_bond_distance
_geom_bond_site_symmetry_2
_geom_bond_publ_flag
Ni1 Cl1 2.1959(7) . ?
Ni1 N1 1.947(2) . ?
Ni1 N2 1.869(2) . ?
Ni1 C16 1.879(3) . ?
N1 C1 1.321(4) . ?
N1 C9 1.368(4) . ?
N2 C8 1.402(3) . ?
N2 C10 1.381(4) . ?
N3 C11 1.425(4) . ?
N3 C16 1.364(4) . ?
N3 C17 1.386(4) . ?
N4 C16 1.362(4) . ?
N4 C18 1.387(4) . ?
N4 C19 1.466(4) . ?
C1 C2 1.414(4) . ?
C2 C3 1.357(5) . ?
C3 C4 1.409(5) . ?
C4 C5 1.410(5) . ?
C4 C9 1.424(4) . ?
C5 C6 1.367(5) . ?
C6 C7 1.418(4) . ?
C7 C8 1.386(4) . ?
C8 C9 1.404(4) . ?
C10 C11 1.405(4) . ?
C10 C15 1.412(4) . ?
C11 C12 1.396(4) . ?
C12 C13 1.386(5) . ?
C13 C14 1.401(5) . ?
C14 C15 1.380(4) . ?
C17 C18 1.327(5) . ?
C19 C20 1.517(5) . ?
C20 C21 1.519(5) . ?
C21 C22 1.541(5) . ?
